data_7235768
loop_
_publ_author_name
'Zheng, Xiaofang'
'Zhou, Li'
'Huang, Yumei'
'Wang, Chenggang'
'Duan, Jingui'
'Wen, Lili'
'Tian, Zhengfang'
'Li, Dongfeng'

_publ_section_title
;
 A series of metal--organic frameworks based on 5-(4-pyridyl)-isophthalic
 acid: selective sorption and fluorescence sensing
;
_journal_issue 31
_journal_name_full 'Journal of Materials Chemistry A'
_journal_page_first 12413
_journal_paper_doi 10.1039/C4TA01900H
_journal_volume 2
_journal_year 2014
_chemical_formula_sum 'C71 H49 Co2 N12 O8'
_chemical_formula_weight 1316.08
_space_group_IT_number 14
_space_group_name_Hall '-P 2ybc'
_space_group_name_H-M_alt 'P 1 21/c 1'
_symmetry_cell_setting monoclinic
_symmetry_space_group_name_H-M 'P 1 21/c 1'
_atom_sites_solution_hydrogens geom
_atom_sites_solution_primary direct
_atom_sites_solution_secondary difmap
_audit_creation_method SHELXL-97
_cell_angle_alpha 90.00
_cell_angle_beta 103.166(3)
_cell_angle_gamma 90.00
_cell_formula_units_Z 4
_cell_length_a 20.365(3)
_cell_length_b 20.119(3)
_cell_length_c 17.311(3)
_cell_measurement_temperature 293(2)
_cell_volume 6906.3(19)
_computing_cell_refinement SMART
_computing_data_collection 'SMART (Bruker, 2000)'
_computing_data_reduction 'SAINT (Bruker, 2000)'
_computing_molecular_graphics SHELXTL
_computing_publication_material SHELXTL
_computing_structure_refinement SHELXTL
_computing_structure_solution 'SHELXTL (Bruker, 2000)'
_diffrn_ambient_temperature 293(2)
_diffrn_measured_fraction_theta_full 0.997
_diffrn_measured_fraction_theta_max 0.997
_diffrn_radiation_monochromator graphite
_diffrn_radiation_source 'fine-focus sealed tube'
_diffrn_radiation_type MoK\a
_diffrn_radiation_wavelength 0.71073
_diffrn_reflns_av_R_equivalents 0.0000
_diffrn_reflns_av_sigmaI/netI 0.0665
_diffrn_reflns_limit_h_max 23
_diffrn_reflns_limit_h_min -24
_diffrn_reflns_limit_k_max 23
_diffrn_reflns_limit_k_min 0
_diffrn_reflns_limit_l_max 20
_diffrn_reflns_limit_l_min 0
_diffrn_reflns_number 12120
_diffrn_reflns_theta_full 25.00
_diffrn_reflns_theta_max 25.00
_diffrn_reflns_theta_min 1.03
_exptl_absorpt_coefficient_mu 0.542
_exptl_absorpt_correction_T_max 0.942
_exptl_absorpt_correction_T_min 0.922
_exptl_absorpt_correction_type multi-scan
_exptl_absorpt_process_details 'SADABS; Bruker, 2000'
_exptl_crystal_density_diffrn 1.266
_exptl_crystal_density_method 'not measured'
_exptl_crystal_F_000 2708
_exptl_crystal_size_max 0.15
_exptl_crystal_size_mid 0.13
_exptl_crystal_size_min 0.11
_refine_diff_density_max 0.537
_refine_diff_density_min -0.674
_refine_diff_density_rms 0.198
_refine_ls_extinction_method none
_refine_ls_goodness_of_fit_ref 0.988
_refine_ls_hydrogen_treatment constr
_refine_ls_matrix_type full
_refine_ls_number_parameters 838
_refine_ls_number_reflns 12120
_refine_ls_number_restraints 378
_refine_ls_restrained_S_all 0.992
_refine_ls_R_factor_all 0.0885
_refine_ls_R_factor_gt 0.0541
_refine_ls_shift/su_max 0.002
_refine_ls_shift/su_mean 0.000
_refine_ls_structure_factor_coef Fsqd
_refine_ls_weighting_details 'calc w=1/[\s^2^(Fo^2^)+(0.0977P)^2^+0.0000P] where P=(Fo^2^+2Fc^2^)/3'
_refine_ls_weighting_scheme calc
_refine_ls_wR_factor_gt 0.1504
_refine_ls_wR_factor_ref 0.1656
_reflns_number_gt 7786
_reflns_number_total 12120
_reflns_threshold_expression >2sigma(I)
_cod_data_source_file c4ta01900h2.cif
_cod_data_source_block 3
_cod_depositor_comments
;
The following automatic conversions were performed:

data item '_symmetry_cell_setting' value 'Monoclinic' was changed to
'monoclinic' in accordance with the
/home/saulius/struct/COD-crude-data/automatic-downloads/DataCite-retrospective/RSC/depositions/lib/dictionaries/cif_core.dic
dictionary named 'cif_core.dic' version 2.4.2 last updated on
2011-04-26.

Automatic conversion script
Id: cif_fix_values 6909 2019-04-08 15:41:33Z antanas 
;
_cod_original_cell_volume 6906.1(18)
_cod_original_sg_symbol_H-M P21/c
_cod_database_code 7235768

loop_
_symmetry_equiv_pos_as_xyz
'x, y, z'
'-x, y+1/2, -z+1/2'
'-x, -y, -z'
'x, -y-1/2, z-1/2'

loop_
_atom_site_label
_atom_site_type_symbol
_atom_site_fract_x
_atom_site_fract_y
_atom_site_fract_z
_atom_site_U_iso_or_equiv
_atom_site_adp_type
_atom_site_occupancy
_atom_site_symmetry_multiplicity
_atom_site_calc_flag
_atom_site_refinement_flags
Co1 Co 0.87510(2) 0.13550(2) 1.26328(3) 0.02814(14) Uani 1 1 d .
Co2 Co 0.38409(2) 0.12816(2) 0.25581(3) 0.02576(14) Uani 1 1 d .
C1 C 0.8778(2) 0.2088(3) 1.4233(3) 0.0801(16) Uani 1 1 d U
H1 H 0.8402 0.2339 1.4000 0.096 Uiso 1 1 calc R
C2 C 0.9134(2) 0.2158(3) 1.4997(3) 0.0763(15) Uani 1 1 d U
H2 H 0.9051 0.2456 1.5375 0.092 Uiso 1 1 calc R
C3 C 0.95709(18) 0.13844(17) 1.4384(2) 0.0369(8) Uani 1 1 d .
H3 H 0.9860 0.1055 1.4283 0.044 Uiso 1 1 calc R
C4 C 1.01646(18) 0.15968(19) 1.5784(2) 0.0394(9) Uani 1 1 d U
C5 C 1.04018(18) 0.21439(17) 1.6260(2) 0.0408(9) Uani 1 1 d U
H5 H 1.0229 0.2566 1.6119 0.049 Uiso 1 1 calc R
C6 C 1.08927(19) 0.20518(17) 1.6937(2) 0.0417(9) Uani 1 1 d U
H6 H 1.1048 0.2417 1.7255 0.050 Uiso 1 1 calc R
C7 C 1.11666(17) 0.14298(16) 1.7165(2) 0.0336(8) Uani 1 1 d U
C8 C 1.09196(18) 0.08893(18) 1.6674(2) 0.0391(9) Uani 1 1 d U
H8 H 1.1096 0.0467 1.6805 0.047 Uiso 1 1 calc R
C9 C 1.04190(18) 0.09777(18) 1.6002(2) 0.0421(9) Uani 1 1 d U
H9 H 1.0250 0.0612 1.5691 0.051 Uiso 1 1 calc R
C10 C 1.17016(17) 0.13557(16) 1.7904(2) 0.0339(8) Uani 1 1 d U
C11 C 1.21752(18) 0.18600(18) 1.8132(2) 0.0429(9) Uani 1 1 d U
H11 H 1.2158 0.2235 1.7814 0.052 Uiso 1 1 calc R
C12 C 1.26660(19) 0.18114(19) 1.8819(2) 0.0469(10) Uani 1 1 d U
H12 H 1.2980 0.2151 1.8961 0.056 Uiso 1 1 calc R
C13 C 1.26951(18) 0.12610(19) 1.9301(2) 0.0394(8) Uani 1 1 d U
C14 C 1.2238(2) 0.07521(19) 1.9076(2) 0.0470(9) Uani 1 1 d U
H14 H 1.2262 0.0375 1.9392 0.056 Uiso 1 1 calc R
C15 C 1.17434(19) 0.08000(18) 1.8383(2) 0.0423(9) Uani 1 1 d U
H15 H 1.1436 0.0455 1.8238 0.051 Uiso 1 1 calc R
C16 C 1.31195(18) 0.11464(17) 2.0753(2) 0.0359(8) Uani 1 1 d .
H16 H 1.2706 0.1047 2.0868 0.043 Uiso 1 1 calc R
C17 C 1.4157(2) 0.1380(2) 2.0879(2) 0.0587(12) Uani 1 1 d U
H17 H 1.4609 0.1468 2.1103 0.070 Uiso 1 1 calc R
C18 C 1.3873(2) 0.1395(2) 2.0094(2) 0.0647(13) Uani 1 1 d U
H18 H 1.4087 0.1496 1.9688 0.078 Uiso 1 1 calc R
C19 C 0.7954(2) 0.1363(2) 1.0860(2) 0.0554(11) Uani 1 1 d .
H19 H 0.7593 0.1576 1.1000 0.066 Uiso 1 1 calc R
C20 C 0.8886(2) 0.0925(3) 1.0941(3) 0.0914(18) Uani 1 1 d U
H20 H 0.9324 0.0775 1.1138 0.110 Uiso 1 1 calc R
C21 C 0.8556(3) 0.0886(4) 1.0183(3) 0.107(2) Uani 1 1 d U
H21 H 0.8712 0.0687 0.9773 0.128 Uiso 1 1 calc R
C22 C 0.74334(19) 0.12468(19) 0.9413(2) 0.0425(9) Uani 1 1 d U
C23 C 0.7189(2) 0.1856(2) 0.9119(2) 0.0550(11) Uani 1 1 d U
H23 H 0.7353 0.2242 0.9391 0.066 Uiso 1 1 calc R
C24 C 0.6701(2) 0.1895(2) 0.8426(2) 0.0557(11) Uani 1 1 d U
H24 H 0.6533 0.2308 0.8238 0.067 Uiso 1 1 calc R
C25 C 0.64547(19) 0.13238(17) 0.7997(2) 0.0380(8) Uani 1 1 d U
C26 C 0.6697(2) 0.0723(2) 0.8310(2) 0.0608(12) Uani 1 1 d U
H26 H 0.6524 0.0334 0.8052 0.073 Uiso 1 1 calc R
C27 C 0.7194(2) 0.0683(2) 0.9004(3) 0.0632(12) Uani 1 1 d U
H27 H 0.7365 0.0271 0.9192 0.076 Uiso 1 1 calc R
C28 C 0.59417(19) 0.13577(17) 0.7232(2) 0.0383(8) Uani 1 1 d U
C29 C 0.5496(2) 0.1893(2) 0.7046(2) 0.0512(10) Uani 1 1 d U
H29 H 0.5529 0.2243 0.7403 0.061 Uiso 1 1 calc R
C30 C 0.5013(2) 0.1916(2) 0.6353(2) 0.0545(11) Uani 1 1 d U
H30 H 0.4718 0.2275 0.6245 0.065 Uiso 1 1 calc R
C31 C 0.49654(19) 0.14002(19) 0.5813(2) 0.0439(9) Uani 1 1 d U
C32 C 0.5390(2) 0.0861(2) 0.5980(2) 0.0524(10) Uani 1 1 d U
H32 H 0.5350 0.0510 0.5623 0.063 Uiso 1 1 calc R
C33 C 0.5877(2) 0.0849(2) 0.6684(2) 0.0503(10) Uani 1 1 d U
H33 H 0.6169 0.0487 0.6791 0.060 Uiso 1 1 calc R
C34 C 0.3798(2) 0.1624(2) 0.4985(2) 0.0573(11) Uani 1 1 d U
H34 H 0.3586 0.1768 0.5377 0.069 Uiso 1 1 calc R
C35 C 0.3520(2) 0.1572(2) 0.4209(2) 0.0500(10) Uani 1 1 d U
H35 H 0.3073 0.1672 0.3974 0.060 Uiso 1 1 calc R
C36 C 0.45403(19) 0.12641(18) 0.4363(2) 0.0427(9) Uani 1 1 d .
H36 H 0.4944 0.1110 0.4264 0.051 Uiso 1 1 calc R
C37 C 0.5115(2) 0.0903(2) 0.2691(2) 0.0435(9) Uani 1 1 d U
C38 C 0.57589(16) 0.05225(16) 0.2713(2) 0.0327(8) Uani 1 1 d U
C39 C 0.63692(17) 0.08530(16) 0.2755(2) 0.0356(8) Uani 1 1 d U
H39 H 0.6381 0.1315 0.2778 0.043 Uiso 1 1 calc R
C40 C 0.76082(18) 0.08519(18) 0.2750(2) 0.0384(9) Uani 1 1 d U
C41 C 0.69607(16) 0.05014(16) 0.2764(2) 0.0322(8) Uani 1 1 d U
C42 C 0.69309(15) -0.01887(15) 0.2730(2) 0.0312(8) Uani 1 1 d U
H42 H 0.7323 -0.0429 0.2744 0.037 Uiso 1 1 calc R
C43 C 0.63289(15) -0.05262(15) 0.26769(19) 0.0289(7) Uani 1 1 d U
C44 C 0.57473(16) -0.01643(16) 0.2667(2) 0.0306(7) Uani 1 1 d U
H44 H 0.5341 -0.0388 0.2629 0.037 Uiso 1 1 calc R
C45 C 0.63011(15) -0.12649(15) 0.2623(2) 0.0283(7) Uani 1 1 d U
C46 C 0.67573(16) -0.16673(15) 0.3133(2) 0.0307(7) Uani 1 1 d U
H46 H 0.7099 -0.1478 0.3519 0.037 Uiso 1 1 calc R
C47 C 0.67026(16) -0.23443(16) 0.3067(2) 0.0314(8) Uani 1 1 d U
H47 H 0.7015 -0.2602 0.3415 0.038 Uiso 1 1 calc R
C48 C 0.57842(17) -0.22694(16) 0.2026(2) 0.0353(8) Uani 1 1 d U
H48 H 0.5453 -0.2471 0.1637 0.042 Uiso 1 1 calc R
C49 C 0.58041(17) -0.15888(16) 0.2066(2) 0.0350(8) Uani 1 1 d U
H49 H 0.5481 -0.1341 0.1717 0.042 Uiso 1 1 calc R
C50 C 0.24679(19) 0.10047(19) 0.2470(2) 0.0403(9) Uani 1 1 d U
C51 C 0.18746(16) 0.06167(15) 0.26099(19) 0.0295(7) Uani 1 1 d U
C52 C 0.18859(16) -0.00774(15) 0.26648(19) 0.0303(7) Uani 1 1 d U
H52 H 0.2280 -0.0304 0.2647 0.036 Uiso 1 1 calc R
C53 C 0.13228(15) -0.04350(15) 0.27449(19) 0.0277(7) Uani 1 1 d U
C54 C 0.07402(15) -0.00820(15) 0.27886(19) 0.0279(7) Uani 1 1 d U
H54 H 0.0361 -0.0312 0.2856 0.034 Uiso 1 1 calc R
C55 C 0.07191(15) 0.06083(15) 0.27327(18) 0.0265(7) Uani 1 1 d U
C56 C 0.00725(19) 0.09921(19) 0.2709(2) 0.0395(9) Uani 1 1 d U
C57 C 0.12903(16) 0.09486(15) 0.26506(19) 0.0291(7) Uani 1 1 d U
H57 H 0.1280 0.1410 0.2622 0.035 Uiso 1 1 calc R
C58 C 0.13295(16) -0.11713(16) 0.2740(2) 0.0309(8) Uani 1 1 d U
C59 C 0.1898(2) -0.15392(19) 0.2768(3) 0.0761(14) Uani 1 1 d U
H59 H 0.2310 -0.1323 0.2824 0.091 Uiso 1 1 calc R
C60 C 0.1877(2) -0.22164(19) 0.2716(4) 0.0789(16) Uani 1 1 d U
H60 H 0.2282 -0.2442 0.2759 0.095 Uiso 1 1 calc R
C61 C 0.07738(19) -0.22188(17) 0.2614(3) 0.0484(10) Uani 1 1 d U
H61 H 0.0370 -0.2447 0.2572 0.058 Uiso 1 1 calc R
C62 C 0.07568(18) -0.15369(17) 0.2679(3) 0.0465(10) Uani 1 1 d U
H62 H 0.0352 -0.1325 0.2681 0.056 Uiso 1 1 calc R
C63 C 0.91490(18) 0.84559(19) 0.0084(2) 0.0429(9) Uani 1 1 d U
C64 C 0.9019(2) 0.8830(2) -0.0588(2) 0.0567(11) Uani 1 1 d U
H64 H 0.8706 0.8681 -0.1033 0.068 Uiso 1 1 calc R
C65 C 0.9346(2) 0.9434(2) -0.0621(2) 0.0574(11) Uani 1 1 d U
H65 H 0.9244 0.9678 -0.1089 0.069 Uiso 1 1 calc R
C66 C 0.98208(18) 0.96841(18) 0.0020(2) 0.0425(9) Uani 1 1 d U
C67 C 0.9943(2) 0.9287(2) 0.0692(3) 0.0728(14) Uani 1 1 d U
H67 H 1.0260 0.9427 0.1139 0.087 Uiso 1 1 calc R
C68 C 0.9616(2) 0.8699(2) 0.0724(3) 0.0729(14) Uani 1 1 d U
H68 H 0.9712 0.8455 0.1193 0.087 Uiso 1 1 calc R
C69 C 0.8941(2) 0.7382(2) 0.0705(3) 0.0618(12) Uani 1 1 d U
H69 H 0.9285 0.7396 0.1162 0.074 Uiso 1 1 calc R
N12 N 0.8054(2) 0.7040(2) -0.0219(2) 0.0719(11) Uani 1 1 d .
C71 C 0.8271(2) 0.7612(2) -0.0418(3) 0.0632(12) Uani 1 1 d .
H71 H 0.8075 0.7833 -0.0885 0.076 Uiso 1 1 calc R
N1 N 0.90468(15) 0.16027(16) 1.38584(18) 0.0439(8) Uani 1 1 d .
N2 N 0.96409(15) 0.16933(16) 1.50887(18) 0.0449(8) Uani 1 1 d .
N3 N 1.32061(15) 0.12323(16) 2.00150(17) 0.0431(8) Uani 1 1 d .
N4 N 1.36857(14) 0.12187(13) 2.12983(16) 0.0336(7) Uani 1 1 d .
N5 N 0.85064(15) 0.12067(14) 1.13710(17) 0.0379(7) Uani 1 1 d .
N6 N 0.79545(16) 0.11891(15) 1.01198(18) 0.0444(8) Uani 1 1 d .
N7 N 0.44593(16) 0.14246(16) 0.50890(17) 0.0443(8) Uani 1 1 d .
N8 N 0.39876(15) 0.13482(14) 0.38084(17) 0.0370(7) Uani 1 1 d .
N9 N 0.62229(12) -0.26582(13) 0.25268(15) 0.0282(6) Uani 1 1 d .
N10 N 0.13148(13) -0.25736(13) 0.26073(16) 0.0325(7) Uani 1 1 d .
N11 N 0.88085(15) 0.78512(16) 0.01205(18) 0.0443(8) Uani 1 1 d .
C70 C 0.8479(3) 0.6895(2) 0.0492(3) 0.0706(13) Uani 1 1 d U
H70 H 0.8454 0.6514 0.0789 0.085 Uiso 1 1 calc R
O1 O 0.45835(13) 0.05763(15) 0.26419(16) 0.0565(8) Uani 1 1 d .
O2 O 0.51187(17) 0.15124(15) 0.2719(2) 0.0723(10) Uani 1 1 d .
O3 O 0.76035(14) 0.14635(13) 0.26423(19) 0.0596(8) Uani 1 1 d .
O4 O 0.81366(13) 0.05274(13) 0.28271(18) 0.0554(8) Uani 1 1 d .
O5 O 0.30232(13) 0.06987(13) 0.25637(16) 0.0498(7) Uani 1 1 d .
O6 O 0.23860(16) 0.15885(14) 0.2266(2) 0.0730(10) Uani 1 1 d .
O7 O -0.04449(12) 0.06829(13) 0.27658(16) 0.0504(7) Uani 1 1 d .
O8 O 0.00797(17) 0.15959(14) 0.2623(2) 0.0799(11) Uani 1 1 d .

loop_
_atom_site_aniso_label
_atom_site_aniso_U_11
_atom_site_aniso_U_22
_atom_site_aniso_U_33
_atom_site_aniso_U_23
_atom_site_aniso_U_13
_atom_site_aniso_U_12
Co1 0.0220(3) 0.0247(2) 0.0360(3) 0.00195(19) 0.0032(2) -0.00017(18)
Co2 0.0237(3) 0.0233(2) 0.0293(3) 0.00099(18) 0.00391(19) 0.00106(18)
C1 0.061(3) 0.115(4) 0.054(3) -0.015(3) -0.009(2) 0.053(3)
C2 0.068(3) 0.107(4) 0.045(3) -0.021(2) -0.007(2) 0.049(3)
C3 0.035(2) 0.037(2) 0.037(2) -0.0002(16) 0.0039(17) 0.0040(16)
C4 0.035(2) 0.049(2) 0.034(2) -0.0008(17) 0.0073(16) 0.0035(17)
C5 0.043(2) 0.0373(19) 0.039(2) 0.0012(16) 0.0033(17) 0.0063(16)
C6 0.045(2) 0.0346(19) 0.044(2) -0.0024(16) 0.0077(18) -0.0034(16)
C7 0.0316(18) 0.0376(18) 0.0324(19) 0.0003(15) 0.0090(15) 0.0018(15)
C8 0.042(2) 0.0368(19) 0.036(2) -0.0020(15) 0.0050(17) 0.0052(16)
C9 0.044(2) 0.045(2) 0.034(2) -0.0093(16) 0.0009(17) 0.0004(17)
C10 0.0352(19) 0.0384(19) 0.0288(18) -0.0018(15) 0.0088(15) 0.0020(15)
C11 0.042(2) 0.048(2) 0.036(2) 0.0080(17) 0.0022(17) -0.0045(17)
C12 0.040(2) 0.054(2) 0.044(2) -0.0008(18) 0.0044(18) -0.0083(18)
C13 0.036(2) 0.054(2) 0.0257(19) -0.0029(16) 0.0032(15) 0.0016(17)
C14 0.051(2) 0.050(2) 0.036(2) 0.0086(17) 0.0019(18) 0.0014(19)
C15 0.045(2) 0.042(2) 0.036(2) 0.0002(16) 0.0010(17) -0.0031(17)
C16 0.034(2) 0.041(2) 0.033(2) -0.0023(16) 0.0071(17) -0.0007(16)
C17 0.032(2) 0.094(3) 0.046(3) 0.007(2) 0.0013(19) -0.004(2)
C18 0.044(2) 0.113(4) 0.040(2) 0.005(2) 0.014(2) -0.010(2)
C19 0.045(2) 0.085(3) 0.035(2) -0.011(2) 0.0064(19) 0.019(2)
C20 0.050(3) 0.164(5) 0.052(3) -0.029(3) -0.004(2) 0.046(3)
C21 0.059(3) 0.204(6) 0.054(3) -0.034(4) 0.006(2) 0.057(4)
C22 0.039(2) 0.050(2) 0.037(2) -0.0052(17) 0.0058(17) 0.0009(17)
C23 0.056(3) 0.049(2) 0.052(3) -0.0081(19) -0.004(2) -0.0042(19)
C24 0.063(3) 0.046(2) 0.048(2) -0.0001(18) -0.009(2) 0.0026(19)
C25 0.043(2) 0.0412(19) 0.0295(19) 0.0009(15) 0.0085(16) 0.0008(16)
C26 0.081(3) 0.042(2) 0.045(2) -0.0098(19) -0.016(2) 0.002(2)
C27 0.081(3) 0.047(2) 0.050(3) 0.001(2) -0.011(2) 0.008(2)
C28 0.044(2) 0.043(2) 0.0273(18) 0.0010(15) 0.0069(16) 0.0019(16)
C29 0.054(2) 0.056(2) 0.041(2) -0.0114(18) 0.0050(19) 0.0109(19)
C30 0.054(2) 0.061(2) 0.044(2) -0.0058(19) 0.001(2) 0.019(2)
C31 0.046(2) 0.055(2) 0.030(2) 0.0026(17) 0.0075(17) 0.0058(18)
C32 0.061(3) 0.057(2) 0.036(2) -0.0072(18) 0.0032(19) 0.010(2)
C33 0.058(2) 0.051(2) 0.038(2) 0.0012(18) 0.0030(19) 0.0113(19)
C34 0.046(2) 0.088(3) 0.041(2) -0.007(2) 0.0142(19) 0.015(2)
C35 0.040(2) 0.070(3) 0.038(2) -0.003(2) 0.0041(18) 0.007(2)
C36 0.039(2) 0.055(2) 0.034(2) -0.0017(18) 0.0076(18) 0.0069(18)
C37 0.040(2) 0.053(2) 0.038(2) 0.0069(18) 0.0115(18) 0.0207(19)
C38 0.0298(18) 0.0312(17) 0.0383(19) 0.0036(14) 0.0099(15) 0.0072(14)
C39 0.041(2) 0.0236(16) 0.044(2) 0.0024(15) 0.0144(17) 0.0030(15)
C40 0.036(2) 0.036(2) 0.042(2) -0.0002(16) 0.0077(17) -0.0100(17)
C41 0.0271(17) 0.0315(17) 0.039(2) 0.0031(14) 0.0096(15) -0.0017(14)
C42 0.0213(17) 0.0269(16) 0.046(2) 0.0018(15) 0.0099(15) 0.0016(13)
C43 0.0233(16) 0.0263(16) 0.0381(19) 0.0014(14) 0.0090(14) 0.0012(13)
C44 0.0189(16) 0.0331(17) 0.040(2) 0.0015(15) 0.0080(14) 0.0006(13)
C45 0.0208(16) 0.0282(16) 0.0365(18) 0.0003(14) 0.0075(14) -0.0012(13)
C46 0.0247(17) 0.0293(17) 0.0369(19) -0.0063(14) 0.0044(15) -0.0022(14)
C47 0.0270(18) 0.0310(17) 0.0333(19) -0.0014(14) 0.0009(15) 0.0043(14)
C48 0.0316(19) 0.0330(18) 0.039(2) 0.0015(15) 0.0033(16) -0.0029(15)
C49 0.0309(18) 0.0296(17) 0.042(2) 0.0058(15) 0.0025(16) 0.0014(15)
C50 0.042(2) 0.045(2) 0.038(2) -0.0111(17) 0.0173(18) -0.0180(18)
C51 0.0290(18) 0.0290(16) 0.0309(18) -0.0036(14) 0.0076(14) -0.0082(14)
C52 0.0219(16) 0.0293(17) 0.040(2) -0.0028(14) 0.0081(14) 0.0003(13)
C53 0.0238(16) 0.0254(16) 0.0337(18) 0.0018(13) 0.0061(14) 0.0005(13)
C54 0.0213(16) 0.0280(16) 0.0348(19) 0.0036(14) 0.0071(14) 0.0002(13)
C55 0.0250(17) 0.0274(16) 0.0262(17) -0.0012(13) 0.0039(13) 0.0042(13)
C56 0.035(2) 0.043(2) 0.040(2) 0.0037(17) 0.0066(17) 0.0146(17)
C57 0.0361(19) 0.0198(15) 0.0322(18) -0.0005(13) 0.0093(15) -0.0021(14)
C58 0.0258(17) 0.0269(16) 0.042(2) 0.0009(14) 0.0118(15) -0.0010(14)
C59 0.030(2) 0.028(2) 0.171(4) -0.010(2) 0.024(3) -0.0008(17)
C60 0.031(2) 0.030(2) 0.175(5) -0.010(3) 0.021(3) 0.0045(17)
C61 0.036(2) 0.0279(18) 0.088(3) -0.0064(19) 0.028(2) -0.0043(16)
C62 0.033(2) 0.0304(18) 0.084(3) -0.0084(18) 0.0285(19) -0.0030(15)
C63 0.034(2) 0.055(2) 0.036(2) -0.0028(18) 0.0013(16) 0.0025(17)
C64 0.056(3) 0.064(3) 0.041(2) -0.001(2) -0.0079(19) -0.013(2)
C65 0.063(3) 0.062(3) 0.038(2) 0.0039(19) -0.008(2) -0.006(2)
C66 0.039(2) 0.058(2) 0.030(2) -0.0072(17) 0.0063(17) -0.0003(17)
C67 0.070(3) 0.087(3) 0.046(3) 0.010(2) -0.019(2) -0.025(3)
C68 0.072(3) 0.082(3) 0.050(3) 0.020(2) -0.017(2) -0.021(3)
C69 0.066(3) 0.064(3) 0.051(3) 0.004(2) 0.004(2) 0.002(2)
N12 0.065(3) 0.072(3) 0.070(3) 0.002(2) -0.001(2) -0.014(2)
C71 0.047(3) 0.073(3) 0.059(3) 0.011(2) -0.009(2) -0.008(2)
N1 0.0349(18) 0.057(2) 0.0359(18) 0.0001(15) -0.0002(14) 0.0087(15)
N2 0.0377(18) 0.060(2) 0.0332(18) -0.0013(15) -0.0004(14) 0.0099(16)
N3 0.0344(18) 0.064(2) 0.0293(18) -0.0043(15) 0.0045(14) -0.0003(15)
N4 0.0318(16) 0.0372(16) 0.0306(17) -0.0036(12) 0.0044(13) -0.0018(13)
N5 0.0345(17) 0.0419(17) 0.0359(18) -0.0048(13) 0.0053(14) 0.0062(14)
N6 0.0450(19) 0.0528(19) 0.0324(19) -0.0064(14) 0.0026(15) 0.0113(15)
N7 0.046(2) 0.062(2) 0.0236(17) 0.0022(14) 0.0052(14) 0.0066(16)
N8 0.0350(17) 0.0436(18) 0.0329(17) 0.0024(13) 0.0091(14) 0.0050(14)
N9 0.0263(15) 0.0261(14) 0.0313(16) -0.0007(11) 0.0047(13) 0.0006(12)
N10 0.0319(16) 0.0254(14) 0.0400(18) 0.0008(12) 0.0079(13) -0.0018(12)
N11 0.0384(18) 0.056(2) 0.0355(19) -0.0005(15) 0.0025(15) 0.0003(15)
C70 0.080(3) 0.069(3) 0.058(3) 0.012(2) 0.006(3) -0.004(3)
O1 0.0294(15) 0.084(2) 0.0574(19) 0.0111(15) 0.0128(13) 0.0233(15)
O2 0.082(2) 0.0483(18) 0.094(3) 0.0147(17) 0.0353(19) 0.0388(17)
O3 0.0498(18) 0.0389(16) 0.090(2) 0.0099(15) 0.0144(16) -0.0153(13)
O4 0.0295(15) 0.0567(17) 0.083(2) -0.0038(15) 0.0192(14) -0.0098(13)
O5 0.0323(15) 0.0614(17) 0.0588(18) -0.0119(14) 0.0169(13) -0.0171(13)
O6 0.081(2) 0.0391(17) 0.112(3) 0.0010(17) 0.050(2) -0.0254(16)
O7 0.0254(14) 0.0628(17) 0.0615(19) -0.0046(14) 0.0071(13) 0.0127(13)
O8 0.086(2) 0.0430(18) 0.117(3) 0.0188(18) 0.037(2) 0.0375(17)

loop_
_atom_type_symbol
_atom_type_description
_atom_type_scat_dispersion_real
_atom_type_scat_dispersion_imag
_atom_type_scat_source
C C 0.0033 0.0016 'International Tables Vol C Tables 4.2.6.8 and 6.1.1.4'
H H 0.0000 0.0000 'International Tables Vol C Tables 4.2.6.8 and 6.1.1.4'
N N 0.0061 0.0033 'International Tables Vol C Tables 4.2.6.8 and 6.1.1.4'
O O 0.0106 0.0060 'International Tables Vol C Tables 4.2.6.8 and 6.1.1.4'
Co Co 0.3494 0.9721 'International Tables Vol C Tables 4.2.6.8 and 6.1.1.4'

loop_
_geom_angle_atom_site_label_1
_geom_angle_atom_site_label_2
_geom_angle_atom_site_label_3
_geom_angle
_geom_angle_site_symmetry_1
_geom_angle_site_symmetry_3
O7 Co1 N1 90.28(11) 1_656 .
O7 Co1 N5 90.95(11) 1_656 .
N1 Co1 N5 173.57(12) . .
O7 Co1 O4 87.21(11) 1_656 1_556
N1 Co1 O4 93.90(12) . 1_556
N5 Co1 O4 92.46(11) . 1_556
O7 Co1 N10 131.87(11) 1_656 2_656
N1 Co1 N10 87.13(11) . 2_656
N5 Co1 N10 87.35(11) . 2_656
O4 Co1 N10 140.92(10) 1_556 2_656
O7 Co1 O3 144.33(10) 1_656 1_556
N1 Co1 O3 91.57(11) . 1_556
N5 Co1 O3 91.11(11) . 1_556
O4 Co1 O3 57.12(10) 1_556 1_556
N10 Co1 O3 83.81(10) 2_656 1_556
O5 Co2 O1 101.03(13) . .
O5 Co2 N8 87.53(11) . .
O1 Co2 N8 92.36(11) . .
O5 Co2 N4 92.28(11) . 1_453
O1 Co2 N4 88.08(11) . 1_453
N8 Co2 N4 179.54(11) . 1_453
O5 Co2 N9 122.47(11) . 2_655
O1 Co2 N9 136.50(11) . 2_655
N8 Co2 N9 89.97(10) . 2_655
N4 Co2 N9 89.79(10) 1_453 2_655
N1 C1 C2 110.9(4) . .
N1 C1 H1 124.6 . .
C2 C1 H1 124.6 . .
C1 C2 N2 105.1(4) . .
C1 C2 H2 127.4 . .
N2 C2 H2 127.4 . .
N1 C3 N2 112.1(3) . .
N1 C3 H3 124.0 . .
N2 C3 H3 124.0 . .
C9 C4 C5 119.8(3) . .
C9 C4 N2 121.3(3) . .
C5 C4 N2 118.8(3) . .
C6 C5 C4 119.1(3) . .
C6 C5 H5 120.4 . .
C4 C5 H5 120.4 . .
C5 C6 C7 122.2(3) . .
C5 C6 H6 118.9 . .
C7 C6 H6 118.9 . .
C6 C7 C8 117.4(3) . .
C6 C7 C10 120.2(3) . .
C8 C7 C10 122.4(3) . .
C9 C8 C7 120.6(3) . .
C9 C8 H8 119.7 . .
C7 C8 H8 119.7 . .
C4 C9 C8 120.9(3) . .
C4 C9 H9 119.6 . .
C8 C9 H9 119.6 . .
C15 C10 C11 118.3(3) . .
C15 C10 C7 122.0(3) . .
C11 C10 C7 119.7(3) . .
C12 C11 C10 121.0(3) . .
C12 C11 H11 119.5 . .
C10 C11 H11 119.5 . .
C11 C12 C13 120.3(4) . .
C11 C12 H12 119.9 . .
C13 C12 H12 119.9 . .
C14 C13 C12 119.5(3) . .
C14 C13 N3 121.9(3) . .
C12 C13 N3 118.7(3) . .
C13 C14 C15 120.3(4) . .
C13 C14 H14 119.9 . .
C15 C14 H14 119.9 . .
C14 C15 C10 120.7(4) . .
C14 C15 H15 119.7 . .
C10 C15 H15 119.7 . .
N4 C16 N3 112.6(3) . .
N4 C16 H16 123.7 . .
N3 C16 H16 123.7 . .
C18 C17 N4 110.4(3) . .
C18 C17 H17 124.8 . .
N4 C17 H17 124.8 . .
C17 C18 N3 106.4(4) . .
C17 C18 H18 126.8 . .
N3 C18 H18 126.8 . .
N5 C19 N6 113.7(4) . .
N5 C19 H19 123.1 . .
N6 C19 H19 123.1 . .
N5 C20 C21 110.6(4) . .
N5 C20 H20 124.7 . .
C21 C20 H20 124.7 . .
C20 C21 N6 107.3(4) . .
C20 C21 H21 126.3 . .
N6 C21 H21 126.3 . .
C27 C22 C23 119.4(4) . .
C27 C22 N6 118.9(3) . .
C23 C22 N6 121.6(3) . .
C22 C23 C24 120.1(4) . .
C22 C23 H23 119.9 . .
C24 C23 H23 119.9 . .
C23 C24 C25 121.2(4) . .
C23 C24 H24 119.4 . .
C25 C24 H24 119.4 . .
C26 C25 C24 117.5(4) . .
C26 C25 C28 120.6(3) . .
C24 C25 C28 121.9(3) . .
C25 C26 C27 121.3(4) . .
C25 C26 H26 119.3 . .
C27 C26 H26 119.3 . .
C22 C27 C26 120.4(4) . .
C22 C27 H27 119.8 . .
C26 C27 H27 119.8 . .
C33 C28 C29 117.2(3) . .
C33 C28 C25 121.0(3) . .
C29 C28 C25 121.9(3) . .
C30 C29 C28 121.9(4) . .
C30 C29 H29 119.0 . .
C28 C29 H29 119.0 . .
C29 C30 C31 119.4(4) . .
C29 C30 H30 120.3 . .
C31 C30 H30 120.3 . .
C32 C31 C30 120.4(4) . .
C32 C31 N7 120.2(3) . .
C30 C31 N7 119.4(3) . .
C31 C32 C33 119.3(4) . .
C31 C32 H32 120.4 . .
C33 C32 H32 120.4 . .
C28 C33 C32 121.8(4) . .
C28 C33 H33 119.1 . .
C32 C33 H33 119.1 . .
C35 C34 N7 106.6(3) . .
C35 C34 H34 126.7 . .
N7 C34 H34 126.7 . .
C34 C35 N8 110.4(3) . .
C34 C35 H35 124.8 . .
N8 C35 H35 124.8 . .
N8 C36 N7 112.7(3) . .
N8 C36 H36 123.7 . .
N7 C36 H36 123.7 . .
O2 C37 O1 121.7(4) . .
O2 C37 C38 120.4(4) . .
O1 C37 C38 117.9(3) . .
C44 C38 C39 118.8(3) . .
C44 C38 C37 120.0(3) . .
C39 C38 C37 121.2(3) . .
C41 C39 C38 121.0(3) . .
C41 C39 H39 119.5 . .
C38 C39 H39 119.5 . .
O4 C40 O3 120.9(3) . .
O4 C40 C41 119.7(3) . .
O3 C40 C41 119.4(3) . .
C42 C41 C39 118.5(3) . .
C42 C41 C40 119.9(3) . .
C39 C41 C40 121.5(3) . .
C43 C42 C41 121.4(3) . .
C43 C42 H42 119.3 . .
C41 C42 H42 119.3 . .
C42 C43 C44 118.9(3) . .
C42 C43 C45 120.9(3) . .
C44 C43 C45 120.2(3) . .
C38 C44 C43 121.3(3) . .
C38 C44 H44 119.3 . .
C43 C44 H44 119.3 . .
C46 C45 C49 116.3(3) . .
C46 C45 C43 122.1(3) . .
C49 C45 C43 121.5(3) . .
C47 C46 C45 119.8(3) . .
C47 C46 H46 120.1 . .
C45 C46 H46 120.1 . .
N9 C47 C46 123.9(3) . .
N9 C47 H47 118.1 . .
C46 C47 H47 118.1 . .
N9 C48 C49 122.7(3) . .
N9 C48 H48 118.6 . .
C49 C48 H48 118.6 . .
C48 C49 C45 120.8(3) . .
C48 C49 H49 119.6 . .
C45 C49 H49 119.6 . .
O6 C50 O5 124.2(3) . .
O6 C50 C51 118.8(4) . .
O5 C50 C51 117.0(3) . .
C57 C51 C52 118.7(3) . .
C57 C51 C50 119.4(3) . .
C52 C51 C50 121.8(3) . .
C53 C52 C51 121.5(3) . .
C53 C52 H52 119.2 . .
C51 C52 H52 119.2 . .
C52 C53 C54 118.2(3) . .
C52 C53 C58 120.6(3) . .
C54 C53 C58 121.1(3) . .
C55 C54 C53 121.0(3) . .
C55 C54 H54 119.5 . .
C53 C54 H54 119.5 . .
C57 C55 C54 119.1(3) . .
C57 C55 C56 119.3(3) . .
C54 C55 C56 121.5(3) . .
O8 C56 O7 122.6(3) . .
O8 C56 C55 118.2(4) . .
O7 C56 C55 119.2(3) . .
C51 C57 C55 121.3(3) . .
C51 C57 H57 119.3 . .
C55 C57 H57 119.3 . .
C62 C58 C59 114.5(3) . .
C62 C58 C53 122.1(3) . .
C59 C58 C53 123.4(3) . .
C58 C59 C60 121.6(4) . .
C58 C59 H59 119.2 . .
C60 C59 H59 119.2 . .
N10 C60 C59 124.3(4) . .
N10 C60 H60 117.9 . .
C59 C60 H60 117.9 . .
N10 C61 C62 125.3(3) . .
N10 C61 H61 117.3 . .
C62 C61 H61 117.3 . .
C58 C62 C61 120.5(3) . .
C58 C62 H62 119.8 . .
C61 C62 H62 119.8 . .
C64 C63 C68 117.2(4) . .
C64 C63 N11 121.0(3) . .
C68 C63 N11 121.9(4) . .
C63 C64 C65 121.0(4) . .
C63 C64 H64 119.5 . .
C65 C64 H64 119.5 . .
C66 C65 C64 122.4(4) . .
C66 C65 H65 118.8 . .
C64 C65 H65 118.8 . .
C67 C66 C65 114.9(4) . .
C67 C66 C66 122.6(4) . 3_775
C65 C66 C66 122.5(4) . 3_775
C68 C67 C66 122.5(4) . .
C68 C67 H67 118.8 . .
C66 C67 H67 118.8 . .
C67 C68 C63 122.0(4) . .
C67 C68 H68 119.0 . .
C63 C68 H68 119.0 . .
C70 C69 N11 107.0(4) . .
C70 C69 H69 126.5 . .
N11 C69 H69 126.5 . .
C71 N12 C70 104.1(4) . .
N12 C71 N11 113.6(4) . .
N12 C71 H71 123.2 . .
N11 C71 H71 123.2 . .
C3 N1 C1 105.2(3) . .
C3 N1 Co1 127.9(3) . .
C1 N1 Co1 126.3(3) . .
C3 N2 C2 106.7(3) . .
C3 N2 C4 127.2(3) . .
C2 N2 C4 126.0(3) . .
C16 N3 C18 106.1(3) . .
C16 N3 C13 127.1(3) . .
C18 N3 C13 126.0(3) . .
C16 N4 C17 104.5(3) . .
C16 N4 Co2 129.7(2) . 1_657
C17 N4 Co2 124.7(2) . 1_657
C19 N5 C20 104.3(3) . .
C19 N5 Co1 128.5(3) . .
C20 N5 Co1 127.2(3) . .
C19 N6 C21 103.9(3) . .
C19 N6 C22 129.9(3) . .
C21 N6 C22 126.0(3) . .
C36 N7 C34 105.8(3) . .
C36 N7 C31 126.4(3) . .
C34 N7 C31 127.8(3) . .
C36 N8 C35 104.5(3) . .
C36 N8 Co2 129.5(3) . .
C35 N8 Co2 125.6(2) . .
C47 N9 C48 116.4(3) . .
C47 N9 Co2 122.6(2) . 2_645
C48 N9 Co2 121.0(2) . 2_645
C61 N10 C60 113.7(3) . .
C61 N10 Co1 121.3(2) . 2_646
C60 N10 Co1 124.9(2) . 2_646
C71 N11 C69 104.9(4) . .
C71 N11 C63 127.3(3) . .
C69 N11 C63 127.9(3) . .
C69 C70 N12 110.5(4) . .
C69 C70 H70 124.8 . .
N12 C70 H70 124.8 . .
C37 O1 Co2 104.7(2) . .
C40 O3 Co1 86.3(2) . 1_554
C40 O4 Co1 95.6(2) . 1_554
C50 O5 Co2 115.3(2) . .
C56 O7 Co1 108.8(2) . 1_454

loop_
_geom_bond_atom_site_label_1
_geom_bond_atom_site_label_2
_geom_bond_distance
_geom_bond_site_symmetry_2
Co1 O7 2.095(2) 1_656
Co1 N1 2.128(3) .
Co1 N5 2.148(3) .
Co1 O4 2.155(3) 1_556
Co1 N10 2.194(3) 2_656
Co1 O3 2.351(3) 1_556
Co2 O5 2.039(2) .
Co2 O1 2.055(3) .
Co2 N8 2.120(3) .
Co2 N4 2.135(3) 1_453
Co2 N9 2.140(3) 2_655
C1 N1 1.354(5) .
C1 C2 1.363(6) .
C1 H1 0.9300 .
C2 N2 1.375(5) .
C2 H2 0.9300 .
C3 N1 1.311(4) .
C3 N2 1.347(4) .
C3 H3 0.9300 .
C4 C9 1.369(5) .
C4 C5 1.394(5) .
C4 N2 1.428(4) .
C5 C6 1.369(5) .
C5 H5 0.9300 .
C6 C7 1.390(5) .
C6 H6 0.9300 .
C7 C8 1.401(5) .
C7 C10 1.487(5) .
C8 C9 1.373(5) .
C8 H8 0.9300 .
C9 H9 0.9300 .
C10 C15 1.383(5) .
C10 C11 1.394(5) .
C11 C12 1.372(5) .
C11 H11 0.9300 .
C12 C13 1.380(5) .
C12 H12 0.9300 .
C13 C14 1.379(5) .
C13 N3 1.424(4) .
C14 C15 1.383(5) .
C14 H14 0.9300 .
C15 H15 0.9300 .
C16 N4 1.322(4) .
C16 N3 1.339(4) .
C16 H16 0.9300 .
C17 C18 1.349(6) .
C17 N4 1.368(5) .
C17 H17 0.9300 .
C18 N3 1.374(5) .
C18 H18 0.9300 .
C19 N5 1.300(5) .
C19 N6 1.329(5) .
C19 H19 0.9300 .
C20 N5 1.318(5) .
C20 C21 1.333(6) .
C20 H20 0.9300 .
C21 N6 1.350(5) .
C21 H21 0.9300 .
C22 C27 1.367(5) .
C22 C23 1.375(5) .
C22 N6 1.431(5) .
C23 C24 1.375(5) .
C23 H23 0.9300 .
C24 C25 1.397(5) .
C24 H24 0.9300 .
C25 C26 1.370(5) .
C25 C28 1.489(5) .
C26 C27 1.384(5) .
C26 H26 0.9300 .
C27 H27 0.9300 .
C28 C33 1.383(5) .
C28 C29 1.398(5) .
C29 C30 1.368(5) .
C29 H29 0.9300 .
C30 C31 1.385(5) .
C30 H30 0.9300 .
C31 C32 1.375(5) .
C31 N7 1.431(5) .
C32 C33 1.386(5) .
C32 H32 0.9300 .
C33 H33 0.9300 .
C34 C35 1.337(5) .
C34 N7 1.378(5) .
C34 H34 0.9300 .
C35 N8 1.376(5) .
C35 H35 0.9300 .
C36 N8 1.313(5) .
C36 N7 1.344(5) .
C36 H36 0.9300 .
C37 O2 1.227(5) .
C37 O1 1.252(5) .
C37 C38 1.512(5) .
C38 C44 1.384(4) .
C38 C39 1.397(5) .
C39 C41 1.394(4) .
C39 H39 0.9300 .
C40 O4 1.239(4) .
C40 O3 1.244(4) .
C40 C41 1.501(5) .
C41 C42 1.390(4) .
C42 C43 1.386(4) .
C42 H42 0.9300 .
C43 C44 1.387(4) .
C43 C45 1.489(4) .
C44 H44 0.9300 .
C45 C46 1.387(4) .
C45 C49 1.390(4) .
C46 C47 1.369(4) .
C46 H46 0.9300 .
C47 N9 1.345(4) .
C47 H47 0.9300 .
C48 N9 1.345(4) .
C48 C49 1.371(4) .
C48 H48 0.9300 .
C49 H49 0.9300 .
C50 O6 1.227(5) .
C50 O5 1.265(4) .
C50 C51 1.504(5) .
C51 C57 1.380(4) .
C51 C52 1.400(4) .
C52 C53 1.387(4) .
C52 H52 0.9300 .
C53 C54 1.400(4) .
C53 C58 1.481(4) .
C54 C55 1.392(4) .
C54 H54 0.9300 .
C55 C57 1.385(4) .
C55 C56 1.519(4) .
C56 O8 1.224(5) .
C56 O7 1.246(4) .
C57 H57 0.9300 .
C58 C62 1.362(4) .
C58 C59 1.366(5) .
C59 C60 1.365(5) .
C59 H59 0.9300 .
C60 N10 1.328(5) .
C60 H60 0.9300 .
C61 N10 1.315(4) .
C61 C62 1.377(5) .
C61 H61 0.9300 .
C62 H62 0.9300 .
C63 C64 1.361(5) .
C63 C68 1.375(5) .
C63 N11 1.409(5) .
C64 C65 1.392(6) .
C64 H64 0.9300 .
C65 C66 1.389(5) .
C65 H65 0.9300 .
C66 C67 1.387(5) .
C66 C66 1.475(7) 3_775
C67 C68 1.366(6) .
C67 H67 0.9300 .
C68 H68 0.9300 .
C69 C70 1.351(6) .
C69 N11 1.364(5) .
C69 H69 0.9300 .
N12 C71 1.306(5) .
N12 C70 1.366(6) .
C71 N11 1.355(5) .
C71 H71 0.9300 .
N4 Co2 2.135(3) 1_657
N9 Co2 2.140(3) 2_645
N10 Co1 2.194(3) 2_646
C70 H70 0.9300 .
O3 Co1 2.351(3) 1_554
O4 Co1 2.155(3) 1_554
O7 Co1 2.095(2) 1_454

loop_
_platon_squeeze_void_nr
_platon_squeeze_void_average_x
_platon_squeeze_void_average_y
_platon_squeeze_void_average_z
_platon_squeeze_void_volume
_platon_squeeze_void_count_electrons
1 0.500 0.000 0.000 699.8 123.4
2 0.500 0.500 0.500 699.8 123.6
